data_1514770
loop_
_publ_author_name
'Tate, Brandon K.'
'Wyss, Chelsea M.'
'Bacsa, John'
'Kluge, Kelly'
'Gelbaum, Leslie'
'Sadighi, Joseph P.'

_publ_section_title
;
 A dinuclear silver hydride and an umpolung reaction of CO2
;
_journal_issue 8
_journal_name_full 'Chemical Science'
_journal_page_first 3068
_journal_paper_doi 10.1039/c3sc50896j
_journal_volume 4
_journal_year 2013
_chemical_formula_moiety 'C54 H77 Ag2 N4, C F3 O3 S, 2(C4 H8 O1)'
_chemical_formula_sum 'C63 H93 Ag2 F3 N4 O5 S'
_chemical_formula_weight 1291.21
_chemical_name_systematic
;
?
;
_space_group_IT_number 14
_symmetry_cell_setting monoclinic
_symmetry_Int_Tables_number 14
_symmetry_space_group_name_Hall '-P 2yn'
_symmetry_space_group_name_H-M 'P 1 21/n 1'
_atom_sites_solution_hydrogens geom
_atom_sites_solution_primary dual
_atom_sites_solution_secondary difmap
_audit_creation_date 2012-07-13
_audit_creation_method
;
Olex2 1.2-alpha
(compiled May 9 2012 12:37:22, GUI svn.r4230)
;
_cell_angle_alpha 90.00
_cell_angle_beta 110.1180(10)
_cell_angle_gamma 90.00
_cell_formula_units_Z 4
_cell_length_a 14.8245(14)
_cell_length_b 23.508(2)
_cell_length_c 19.9054(19)
_cell_measurement_reflns_used 9935
_cell_measurement_temperature 173.2
_cell_measurement_theta_max 26.52
_cell_measurement_theta_min 2.27
_cell_volume 6513.7(10)
_computing_cell_refinement 'SAINT v7.68A (Bruker, 2009)'
_computing_data_collection 'APEX2 v2011.2-4 (Bruker, 2011)'
_computing_data_reduction 'SAINT v7.68A (Bruker, 2009)'
_computing_molecular_graphics
;
O. V. Dolomanov, L. J. Bourhis, R. J. Gildea, J. A. K. Howard and H. Puschmann,
OLEX2: a complete structure solution, refinement and analysis program.
J. Appl. Cryst. (2009). 42, 339-341.
;
_computing_publication_material
;
O. V. Dolomanov, L. J. Bourhis, R. J. Gildea, J. A. K. Howard and H. Puschmann,
OLEX2: a complete structure solution, refinement and analysis program.
J. Appl. Cryst. (2009). 42, 339-341.
;
_computing_structure_refinement 'SHELXL-97 (Sheldrick, 2008)'
_computing_structure_solution 'SHELXS-97 (Sheldrick, 2008)'
_diffrn_ambient_temperature 173.2
_diffrn_detector_area_resol_mean 512
_diffrn_measured_fraction_theta_full 0.996
_diffrn_measured_fraction_theta_max 0.996
_diffrn_measurement_device_type 'Bruker D8 diffractometer with APEX2 detector'
_diffrn_measurement_method '\f and \w scans with a narrow frame width'
_diffrn_radiation_monochromator graphite
_diffrn_radiation_type MoK\a
_diffrn_radiation_wavelength 0.71073
_diffrn_reflns_av_R_equivalents 0.0593
_diffrn_reflns_av_unetI/netI 0.0595
_diffrn_reflns_limit_h_max 19
_diffrn_reflns_limit_h_min -20
_diffrn_reflns_limit_k_max 32
_diffrn_reflns_limit_k_min -32
_diffrn_reflns_limit_l_max 27
_diffrn_reflns_limit_l_min -27
_diffrn_reflns_number 70399
_diffrn_reflns_theta_full 29.61
_diffrn_reflns_theta_max 29.61
_diffrn_reflns_theta_min 1.39
_diffrn_source 'fine-focus sealed tube'
_diffrn_standards_number 0
_exptl_absorpt_coefficient_mu 0.690
_exptl_absorpt_correction_T_max 1.0000
_exptl_absorpt_correction_T_min 0.7879
_exptl_absorpt_correction_type numerical
_exptl_absorpt_process_details
;
SADABS-2008/1 (Bruker,2008) was used for absorption correction.
wR2(int) was 0.0730 before and 0.0579 after correction.
The Ratio of minimum to maximum transmission is 0.7879.
The \l/2 correction factor is 0.0015.
;
_exptl_crystal_colour colourless
_exptl_crystal_colour_primary colourless
_exptl_crystal_density_diffrn 1.317
_exptl_crystal_density_meas ?
_exptl_crystal_density_method 'not measured'
_exptl_crystal_description prism
_exptl_crystal_F_000 2704
_exptl_crystal_size_max 0.453
_exptl_crystal_size_mid 0.24
_exptl_crystal_size_min 0.193
_refine_diff_density_max 1.296
_refine_diff_density_min -0.567
_refine_diff_density_rms 0.095
_refine_ls_extinction_method none
_refine_ls_goodness_of_fit_ref 1.025
_refine_ls_hydrogen_treatment mixed
_refine_ls_matrix_type full
_refine_ls_number_parameters 704
_refine_ls_number_reflns 18272
_refine_ls_number_restraints 20
_refine_ls_restrained_S_all 1.026
_refine_ls_R_factor_all 0.0854
_refine_ls_R_factor_gt 0.0502
_refine_ls_shift/su_max 0.043
_refine_ls_shift/su_mean 0.001
_refine_ls_structure_factor_coef Fsqd
_refine_ls_weighting_details 'calc w=1/[\s^2^(Fo^2^)+(0.0707P)^2^+1.9654P] where P=(Fo^2^+2Fc^2^)/3'
_refine_ls_weighting_scheme calc
_refine_ls_wR_factor_gt 0.1214
_refine_ls_wR_factor_ref 0.1406
_reflns_number_gt 12276
_reflns_number_total 18272
_reflns_threshold_expression >2sigma(I)
_cod_data_source_file c3sc50896j.txt
_cod_data_source_block bkt20120710
_cod_depositor_comments
;
The following automatic conversions were performed:

'_symmetry_cell_setting' value 'Monoclinic' changed to 'monoclinic'
according to
/usr/data/users/saulius/automatic-downloads/retrospective/RSC/lib/dictionaries/cif_core.dic
dictionary named 'cif_core.dic' version 2.4.2 from 2011-04-26.

Automatic conversion script
Id: cif_fix_values 2281 2013-09-26 08:29:07Z andrius 

The following automatic conversions were performed:

'_exptl_crystal_density_meas' value 'not measured' was changed to '?'
- the value is perceived as not measured.

Automatic conversion script
Id: cif_fix_values 3008 2015-01-20 13:52:24Z robertas 
;
_cod_original_cell_volume 6513.8(11)
_cod_original_sg_symbol_H-M 'P 21/n'
_cod_database_code 1514770

loop_
_symmetry_equiv_pos_site_id
_symmetry_equiv_pos_as_xyz
1 x,y,z
2 1/2-x,1/2+y,1/2-z
3 -x,-y,-z
4 1/2+x,1/2-y,1/2+z

loop_
_atom_site_label
_atom_site_type_symbol
_atom_site_fract_x
_atom_site_fract_y
_atom_site_fract_z
_atom_site_U_iso_or_equiv
_atom_site_adp_type
_atom_site_occupancy
_atom_site_symmetry_multiplicity
_atom_site_calc_flag
_atom_site_refinement_flags
_atom_site_disorder_assembly
_atom_site_disorder_group
Ag1 Ag 0.606988(17) 0.768285(11) 0.467195(12) 0.03461(7) Uani 1 1 d . . .
H1 H 0.617(2) 0.7628(14) 0.3852(18) 0.042(9) Uiso 1 1 d . . .
Ag2 Ag 0.713003(17) 0.801330(10) 0.380814(12) 0.03349(7) Uani 1 1 d . . .
C1 C 0.5694(2) 0.75956(11) 0.55962(15) 0.0266(6) Uani 1 1 d . . .
C2 C 0.5672(2) 0.75283(14) 0.67654(16) 0.0317(6) Uani 1 1 d . . .
H2A H 0.5548 0.7856 0.7017 0.038 Uiso 1 1 calc R . .
H2B H 0.6029 0.7247 0.7112 0.038 Uiso 1 1 calc R . .
C3 C 0.4736(2) 0.72784(13) 0.62490(15) 0.0290(6) Uani 1 1 d . . .
H3A H 0.4671 0.6879 0.6347 0.035 Uiso 1 1 calc R . .
H3B H 0.4180 0.7485 0.6271 0.035 Uiso 1 1 calc R . .
C4 C 0.4143(2) 0.72111(13) 0.48745(15) 0.0278(6) Uani 1 1 d . . .
C5 C 0.3514(2) 0.76344(13) 0.44836(16) 0.0323(6) Uani 1 1 d . . .
C6 C 0.2890(2) 0.74871(15) 0.38068(18) 0.0398(7) Uani 1 1 d . . .
H6 H 0.2478 0.7761 0.3526 0.048 Uiso 1 1 calc R . .
C7 C 0.2872(3) 0.69453(16) 0.35463(18) 0.0436(8) Uani 1 1 d . . .
H7 H 0.2445 0.6857 0.3093 0.052 Uiso 1 1 calc R . .
C8 C 0.3473(3) 0.65340(15) 0.39430(17) 0.0408(8) Uani 1 1 d . . .
H8 H 0.3443 0.6168 0.3758 0.049 Uiso 1 1 calc R . .
C9 C 0.4131(2) 0.66532(13) 0.46204(16) 0.0320(6) Uani 1 1 d . . .
C10 C 0.4815(3) 0.62022(14) 0.50469(18) 0.0412(8) Uani 1 1 d . . .
H10 H 0.5164 0.6357 0.5523 0.049 Uiso 1 1 calc R . .
C11 C 0.5544(3) 0.60495(19) 0.4692(2) 0.0618(11) Uani 1 1 d . . .
H11A H 0.5220 0.5872 0.4238 0.093 Uiso 1 1 calc R . .
H11B H 0.6011 0.5791 0.4993 0.093 Uiso 1 1 calc R . .
H11C H 0.5860 0.6389 0.4621 0.093 Uiso 1 1 calc R . .
C12 C 0.4272(3) 0.56676(16) 0.5139(2) 0.0585(11) Uani 1 1 d . . .
H12A H 0.3792 0.5772 0.5340 0.088 Uiso 1 1 calc R . .
H12B H 0.4715 0.5405 0.5454 0.088 Uiso 1 1 calc R . .
H12C H 0.3968 0.5491 0.4682 0.088 Uiso 1 1 calc R . .
C13 C 0.3500(3) 0.82310(14) 0.47673(18) 0.0420(8) Uani 1 1 d . . .
H13 H 0.3933 0.8239 0.5267 0.050 Uiso 1 1 calc R . .
C14 C 0.3868(3) 0.86643(16) 0.4348(2) 0.0566(10) Uani 1 1 d . . .
H14A H 0.4489 0.8548 0.4347 0.085 Uiso 1 1 calc R . .
H14B H 0.3919 0.9031 0.4570 0.085 Uiso 1 1 calc R . .
H14C H 0.3428 0.8685 0.3865 0.085 Uiso 1 1 calc R . .
C15 C 0.2498(3) 0.83952(17) 0.4752(2) 0.0565(10) Uani 1 1 d . . .
H15A H 0.2252 0.8102 0.4977 0.085 Uiso 1 1 calc R . .
H15B H 0.2081 0.8440 0.4265 0.085 Uiso 1 1 calc R . .
H15C H 0.2532 0.8747 0.5005 0.085 Uiso 1 1 calc R . .
C16 C 0.7063(2) 0.80288(14) 0.65431(16) 0.0316(6) Uani 1 1 d . . .
C17 C 0.7950(2) 0.77480(16) 0.67705(18) 0.0404(8) Uani 1 1 d . . .
C18 C 0.8769(3) 0.80905(19) 0.7048(2) 0.0527(10) Uani 1 1 d . . .
H18 H 0.9372 0.7920 0.7203 0.063 Uiso 1 1 calc R . .
C19 C 0.8706(3) 0.86663(19) 0.7096(2) 0.0535(10) Uani 1 1 d . . .
H19 H 0.9262 0.8882 0.7285 0.064 Uiso 1 1 calc R . .
C20 C 0.7825(3) 0.89292(17) 0.6865(2) 0.0491(9) Uani 1 1 d . . .
H20 H 0.7791 0.9323 0.6897 0.059 Uiso 1 1 calc R . .
C21 C 0.6979(2) 0.86150(15) 0.65852(17) 0.0372(7) Uani 1 1 d . . .
C22 C 0.6012(2) 0.89176(15) 0.6371(2) 0.0454(8) Uani 1 1 d . . .
H22 H 0.5510 0.8637 0.6145 0.055 Uiso 1 1 calc R . .
C23 C 0.5835(3) 0.91487(19) 0.7038(3) 0.0655(12) Uani 1 1 d . . .
H23A H 0.5889 0.8844 0.7370 0.098 Uiso 1 1 calc R . .
H23B H 0.5203 0.9311 0.6900 0.098 Uiso 1 1 calc R . .
H23C H 0.6304 0.9436 0.7259 0.098 Uiso 1 1 calc R . .
C24 C 0.5931(3) 0.93912(19) 0.5833(3) 0.0669(12) Uani 1 1 d . . .
H24A H 0.6399 0.9680 0.6048 0.100 Uiso 1 1 calc R . .
H24B H 0.5299 0.9554 0.5689 0.100 Uiso 1 1 calc R . .
H24C H 0.6044 0.9239 0.5422 0.100 Uiso 1 1 calc R . .
C25 C 0.8032(3) 0.71091(17) 0.6699(2) 0.0505(9) Uani 1 1 d . . .
H25 H 0.7416 0.6941 0.6672 0.061 Uiso 1 1 calc R . .
C26 C 0.8809(3) 0.6844(2) 0.7343(3) 0.0652(12) Uani 1 1 d . . .
H26A H 0.9431 0.6951 0.7338 0.098 Uiso 1 1 calc R . .
H26B H 0.8749 0.6437 0.7318 0.098 Uiso 1 1 calc R . .
H26C H 0.8733 0.6977 0.7776 0.098 Uiso 1 1 calc R . .
C27 C 0.8201(3) 0.69638(19) 0.6008(2) 0.0648(12) Uani 1 1 d . . .
H27A H 0.7693 0.7122 0.5610 0.097 Uiso 1 1 calc R . .
H27B H 0.8210 0.6558 0.5956 0.097 Uiso 1 1 calc R . .
H27C H 0.8805 0.7119 0.6020 0.097 Uiso 1 1 calc R . .
C28 C 0.8192(2) 0.84694(12) 0.35553(15) 0.0281(6) Uani 1 1 d . . .
C29 C 0.9198(2) 0.92063(14) 0.34457(17) 0.0367(7) Uani 1 1 d . . .
H29A H 0.9818 0.9327 0.3776 0.044 Uiso 1 1 calc R . .
H29B H 0.8884 0.9526 0.3150 0.044 Uiso 1 1 calc R . .
C30 C 0.9297(2) 0.87041(14) 0.29923(18) 0.0372(7) Uani 1 1 d . . .
H30A H 0.9189 0.8818 0.2502 0.045 Uiso 1 1 calc R . .
H30B H 0.9925 0.8528 0.3190 0.045 Uiso 1 1 calc R . .
C31 C 0.8356(2) 0.92815(12) 0.43616(16) 0.0301(6) Uani 1 1 d . . .
C32 C 0.9025(2) 0.92791(13) 0.50619(17) 0.0341(7) Uani 1 1 d . . .
C33 C 0.8818(3) 0.96173(15) 0.55640(18) 0.0423(8) Uani 1 1 d . . .
H33 H 0.9248 0.9628 0.6032 0.051 Uiso 1 1 calc R . .
C34 C 0.7995(3) 0.99357(16) 0.5384(2) 0.0500(9) Uani 1 1 d . . .
H34 H 0.7873 1.0161 0.5727 0.060 Uiso 1 1 calc R . .
C35 C 0.7348(3) 0.99216(16) 0.4697(2) 0.0468(9) Uani 1 1 d . . .
H35 H 0.6788 1.0136 0.4585 0.056 Uiso 1 1 calc R . .
C36 C 0.7507(2) 0.95958(13) 0.41637(18) 0.0377(7) Uani 1 1 d . . .
C37 C 0.6799(3) 0.96050(15) 0.3408(2) 0.0458(8) Uani 1 1 d . . .
H37 H 0.7037 0.9349 0.3118 0.055 Uiso 1 1 calc R . .
C38 C 0.6722(3) 1.02073(18) 0.3088(2) 0.0639(12) Uani 1 1 d . . .
H38A H 0.6525 1.0469 0.3381 0.096 Uiso 1 1 calc R . .
H38B H 0.6258 1.0207 0.2613 0.096 Uiso 1 1 calc R . .
H38C H 0.7336 1.0321 0.3072 0.096 Uiso 1 1 calc R . .
C39 C 0.5801(3) 0.93910(17) 0.3377(3) 0.0628(12) Uani 1 1 d . . .
H39A H 0.5363 0.9409 0.2893 0.094 Uiso 1 1 calc R . .
H39B H 0.5567 0.9626 0.3676 0.094 Uiso 1 1 calc R . .
H39C H 0.5852 0.9005 0.3543 0.094 Uiso 1 1 calc R . .
C40 C 0.9905(2) 0.89002(14) 0.52582(18) 0.0396(7) Uani 1 1 d . . .
H40 H 1.0049 0.8835 0.4820 0.048 Uiso 1 1 calc R . .
C41 C 1.0797(3) 0.91689(19) 0.5802(2) 0.0635(12) Uani 1 1 d . . .
H41A H 1.0918 0.9531 0.5627 0.095 Uiso 1 1 calc R . .
H41B H 1.1340 0.8924 0.5873 0.095 Uiso 1 1 calc R . .
H41C H 1.0694 0.9220 0.6249 0.095 Uiso 1 1 calc R . .
C42 C 0.9682(4) 0.83232(17) 0.5511(3) 0.0681(12) Uani 1 1 d . . .
H42A H 0.9565 0.8368 0.5953 0.102 Uiso 1 1 calc R . .
H42B H 1.0218 0.8073 0.5583 0.102 Uiso 1 1 calc R . .
H42C H 0.9122 0.8165 0.5157 0.102 Uiso 1 1 calc R . .
C43 C 0.8349(2) 0.77876(14) 0.26632(17) 0.0329(7) Uani 1 1 d . . .
C44 C 0.7672(2) 0.77847(15) 0.19705(17) 0.0362(7) Uani 1 1 d . . .
C45 C 0.7516(3) 0.72705(16) 0.16041(19) 0.0439(8) Uani 1 1 d . . .
H45 H 0.7059 0.7253 0.1147 0.053 Uiso 1 1 calc R . .
C46 C 0.8018(3) 0.67886(17) 0.1898(2) 0.0504(9) Uani 1 1 d . . .
H46 H 0.7912 0.6452 0.1636 0.060 Uiso 1 1 calc R . .
C47 C 0.8683(3) 0.68043(15) 0.2586(2) 0.0477(9) Uani 1 1 d . . .
H47 H 0.9016 0.6475 0.2784 0.057 Uiso 1 1 calc R . .
C48 C 0.8863(2) 0.73029(14) 0.29881(18) 0.0367(7) Uani 1 1 d . . .
C49 C 0.9585(3) 0.73115(16) 0.3742(2) 0.0463(8) Uani 1 1 d . . .
H49 H 0.9617 0.7701 0.3923 0.056 Uiso 1 1 calc R . .
C50 C 1.0578(3) 0.7153(2) 0.3742(3) 0.0698(13) Uani 1 1 d . . .
H50A H 1.0556 0.6784 0.3531 0.105 Uiso 1 1 calc R . .
H50B H 1.1021 0.7147 0.4225 0.105 Uiso 1 1 calc R . .
H50C H 1.0786 0.7429 0.3470 0.105 Uiso 1 1 calc R . .
C51 C 0.9264(3) 0.6923(2) 0.4237(2) 0.0639(11) Uani 1 1 d . . .
H51A H 0.8650 0.7046 0.4243 0.096 Uiso 1 1 calc R . .
H51B H 0.9727 0.6940 0.4712 0.096 Uiso 1 1 calc R . .
H51C H 0.9215 0.6538 0.4064 0.096 Uiso 1 1 calc R . .
C52 C 0.7104(3) 0.83086(17) 0.1632(2) 0.0466(8) Uani 1 1 d . . .
H52 H 0.7414 0.8635 0.1928 0.056 Uiso 1 1 calc R . .
C53 C 0.6091(3) 0.8267(3) 0.1654(4) 0.0926(18) Uani 1 1 d . . .
H53A H 0.5771 0.7944 0.1380 0.139 Uiso 1 1 calc R . .
H53B H 0.5742 0.8607 0.1457 0.139 Uiso 1 1 calc R . .
H53C H 0.6121 0.8224 0.2141 0.139 Uiso 1 1 calc R . .
C54 C 0.7095(4) 0.8425(3) 0.0882(3) 0.0888(17) Uani 1 1 d . . .
H54A H 0.7742 0.8433 0.0883 0.133 Uiso 1 1 calc R . .
H54B H 0.6792 0.8785 0.0721 0.133 Uiso 1 1 calc R . .
H54C H 0.6744 0.8129 0.0567 0.133 Uiso 1 1 calc R . .
N1 N 0.61956(17) 0.76941(10) 0.62822(13) 0.0279(5) Uani 1 1 d . . .
N2 N 0.48664(16) 0.73591(10) 0.55500(12) 0.0246(5) Uani 1 1 d . . .
N3 N 0.85888(17) 0.89590(10) 0.38303(13) 0.0298(5) Uani 1 1 d . . .
N4 N 0.85273(18) 0.83197(11) 0.30390(14) 0.0323(6) Uani 1 1 d . . .
C55 C 0.6946(3) 0.54996(17) 0.7047(2) 0.0556(10) Uani 1 1 d . . .
F1 F 0.7023(2) 0.57992(11) 0.64992(14) 0.0735(7) Uani 1 1 d . . .
F2 F 0.78205(19) 0.54126(13) 0.75088(17) 0.0858(9) Uani 1 1 d . . .
F3 F 0.6585(2) 0.49918(10) 0.67763(15) 0.0800(8) Uani 1 1 d . . .
O1 O 0.6136(2) 0.54617(13) 0.79934(14) 0.0653(8) Uani 1 1 d . . .
O2 O 0.53020(19) 0.59277(13) 0.68627(13) 0.0556(7) Uani 1 1 d . . .
O3 O 0.6687(2) 0.63694(12) 0.77247(15) 0.0625(8) Uani 1 1 d . . .
S1 S 0.61859(7) 0.58543(4) 0.74577(5) 0.0436(2) Uani 1 1 d . . .
O4A O 0.6363(18) 0.5657(11) 0.3198(16) 0.147(3) Uiso 0.203(5) 1 d PD A 1
C56A C 0.711(2) 0.6015(11) 0.356(2) 0.106(3) Uiso 0.203(5) 1 d PD A 1
H56C H 0.6893 0.6282 0.3843 0.127 Uiso 0.203(5) 1 calc PR A 1
H56D H 0.7305 0.6230 0.3216 0.127 Uiso 0.203(5) 1 calc PR A 1
C57A C 0.7903(19) 0.5688(12) 0.4013(17) 0.107(3) Uiso 0.203(5) 1 d PD A 1
H57C H 0.7909 0.5673 0.4501 0.129 Uiso 0.203(5) 1 calc PR A 1
H57D H 0.8514 0.5833 0.4008 0.129 Uiso 0.203(5) 1 calc PR A 1
C58A C 0.764(2) 0.5072(12) 0.361(2) 0.138(4) Uiso 0.203(5) 1 d PD A 1
H58C H 0.7717 0.5055 0.3149 0.166 Uiso 0.203(5) 1 calc PR A 1
H58D H 0.7942 0.4750 0.3910 0.166 Uiso 0.203(5) 1 calc PR A 1
C59A C 0.6668(16) 0.5184(10) 0.3584(15) 0.0686(16) Uiso 0.203(5) 1 d PD A 1
H59C H 0.6254 0.4867 0.3364 0.082 Uiso 0.203(5) 1 calc PR A 1
H59D H 0.6653 0.5236 0.4064 0.082 Uiso 0.203(5) 1 calc PR A 1
O4B O 0.5977(5) 0.5691(3) 0.2567(5) 0.147(3) Uiso 0.797(5) 1 d PD A 2
C56B C 0.6612(6) 0.6052(4) 0.3045(5) 0.106(3) Uiso 0.797(5) 1 d PD A 2
H56A H 0.6275 0.6282 0.3287 0.127 Uiso 0.797(5) 1 calc PR A 2
H56B H 0.6905 0.6304 0.2793 0.127 Uiso 0.797(5) 1 calc PR A 2
C57B C 0.7352(7) 0.5710(4) 0.3567(5) 0.107(3) Uiso 0.797(5) 1 d PD A 2
H57A H 0.7449 0.5829 0.4053 0.129 Uiso 0.797(5) 1 calc PR A 2
H57B H 0.7959 0.5729 0.3483 0.129 Uiso 0.797(5) 1 calc PR A 2
C58B C 0.6877(8) 0.5071(5) 0.3404(7) 0.138(4) Uiso 0.797(5) 1 d PD A 2
H58A H 0.7141 0.4843 0.3109 0.166 Uiso 0.797(5) 1 calc PR A 2
H58B H 0.6917 0.4865 0.3836 0.166 Uiso 0.797(5) 1 calc PR A 2
C59B C 0.5897(4) 0.5284(3) 0.3007(3) 0.0686(16) Uiso 0.797(5) 1 d PD A 2
H59A H 0.5496 0.4977 0.2737 0.082 Uiso 0.797(5) 1 calc PR A 2
H59B H 0.5606 0.5435 0.3338 0.082 Uiso 0.797(5) 1 calc PR A 2
O5A O 0.0059(10) 0.5431(6) 0.3994(8) 0.132(3) Uiso 0.38 1 d PD B 1
C60A C 0.1073(13) 0.5539(9) 0.4258(13) 0.139(4) Uiso 0.38 1 d PD B 1
H60A H 0.1285 0.5645 0.3865 0.167 Uiso 0.38 1 calc PR B 1
H60B H 0.1216 0.5851 0.4598 0.167 Uiso 0.38 1 calc PR B 1
C61A C 0.1545(13) 0.5054(9) 0.4586(13) 0.136(4) Uiso 0.38 1 d PD B 1
H61A H 0.1918 0.5126 0.5084 0.163 Uiso 0.38 1 calc PR B 1
H61B H 0.1971 0.4914 0.4346 0.163 Uiso 0.38 1 calc PR B 1
C62A C 0.0764(15) 0.4643(9) 0.4521(13) 0.139(4) Uiso 0.38 1 d PD B 1
H62A H 0.0883 0.4291 0.4310 0.166 Uiso 0.38 1 calc PR B 1
H62B H 0.0737 0.4558 0.4990 0.166 Uiso 0.38 1 calc PR B 1
C63A C -0.0100(13) 0.4878(8) 0.4092(13) 0.122(4) Uiso 0.38 1 d PD B 1
H63A H -0.0333 0.4683 0.3635 0.147 Uiso 0.38 1 calc PR B 1
H63B H -0.0578 0.4842 0.4322 0.147 Uiso 0.38 1 calc PR B 1
O5B O 0.0279(7) 0.5467(4) 0.3691(5) 0.132(3) Uiso 0.62 1 d PD C 2
C60B C 0.1311(9) 0.5437(6) 0.3964(8) 0.139(4) Uiso 0.62 1 d PD C 2
H60C H 0.1553 0.5479 0.3571 0.167 Uiso 0.62 1 calc PR C 2
H60D H 0.1563 0.5749 0.4294 0.167 Uiso 0.62 1 calc PR C 2
C61B C 0.1625(9) 0.4937(6) 0.4305(8) 0.136(4) Uiso 0.62 1 d PD C 2
H61C H 0.1817 0.4978 0.4820 0.163 Uiso 0.62 1 calc PR C 2
H61D H 0.2158 0.4784 0.4184 0.163 Uiso 0.62 1 calc PR C 2
C62B C 0.0782(10) 0.4588(6) 0.4025(8) 0.139(4) Uiso 0.62 1 d PD C 2
H62C H 0.0815 0.4369 0.3622 0.166 Uiso 0.62 1 calc PR C 2
H62D H 0.0746 0.4325 0.4391 0.166 Uiso 0.62 1 calc PR C 2
C63B C -0.0021(9) 0.4930(5) 0.3812(7) 0.122(4) Uiso 0.62 1 d PD C 2
H63C H -0.0309 0.4947 0.4182 0.147 Uiso 0.62 1 calc PR C 2
H63D H -0.0494 0.4783 0.3378 0.147 Uiso 0.62 1 calc PR C 2

loop_
_atom_site_aniso_label
_atom_site_aniso_U_11
_atom_site_aniso_U_22
_atom_site_aniso_U_33
_atom_site_aniso_U_23
_atom_site_aniso_U_13
_atom_site_aniso_U_12
Ag1 0.03659(13) 0.04233(14) 0.02828(13) -0.00129(10) 0.01549(10) -0.00854(10)
Ag2 0.03727(13) 0.03674(13) 0.03073(13) -0.00396(10) 0.01717(10) -0.00968(10)
C1 0.0306(14) 0.0212(14) 0.0278(15) 0.0014(11) 0.0098(12) 0.0026(11)
C2 0.0329(15) 0.0392(17) 0.0220(14) 0.0008(12) 0.0079(12) -0.0027(13)
C3 0.0298(14) 0.0336(16) 0.0245(14) 0.0015(12) 0.0105(12) -0.0014(12)
C4 0.0280(14) 0.0294(15) 0.0252(14) -0.0013(12) 0.0083(12) -0.0042(11)
C5 0.0337(15) 0.0315(16) 0.0280(15) -0.0002(12) 0.0057(12) -0.0010(12)
C6 0.0429(18) 0.0404(18) 0.0309(17) 0.0024(14) 0.0059(14) 0.0031(15)
C7 0.047(2) 0.050(2) 0.0264(17) -0.0039(15) 0.0028(14) -0.0052(16)
C8 0.053(2) 0.0363(18) 0.0291(17) -0.0072(14) 0.0093(15) -0.0040(15)
C9 0.0369(16) 0.0316(16) 0.0284(15) -0.0016(12) 0.0125(13) -0.0002(13)
C10 0.053(2) 0.0338(17) 0.0338(18) -0.0040(14) 0.0110(15) 0.0075(15)
C11 0.064(3) 0.056(2) 0.072(3) 0.003(2) 0.032(2) 0.021(2)
C12 0.084(3) 0.037(2) 0.055(2) 0.0073(18) 0.025(2) 0.004(2)
C13 0.050(2) 0.0335(17) 0.0321(18) 0.0021(14) 0.0005(15) 0.0072(15)
C14 0.061(2) 0.034(2) 0.072(3) 0.0003(19) 0.019(2) -0.0043(17)
C15 0.074(3) 0.045(2) 0.056(2) 0.0030(18) 0.029(2) 0.0130(19)
C16 0.0278(14) 0.0412(17) 0.0246(15) 0.0001(13) 0.0074(12) -0.0038(12)
C17 0.0314(16) 0.053(2) 0.0374(18) 0.0040(15) 0.0122(14) -0.0022(14)
C18 0.0300(17) 0.071(3) 0.053(2) 0.004(2) 0.0089(16) -0.0059(17)
C19 0.0360(19) 0.068(3) 0.051(2) -0.003(2) 0.0066(16) -0.0217(18)
C20 0.051(2) 0.048(2) 0.045(2) -0.0087(17) 0.0131(17) -0.0186(17)
C21 0.0365(17) 0.0423(18) 0.0308(17) -0.0014(14) 0.0089(13) -0.0058(14)
C22 0.0390(18) 0.0350(18) 0.058(2) -0.0013(16) 0.0111(16) -0.0019(14)
C23 0.072(3) 0.050(2) 0.083(3) -0.008(2) 0.038(3) 0.007(2)
C24 0.063(3) 0.055(3) 0.072(3) 0.013(2) 0.009(2) 0.000(2)
C25 0.0335(18) 0.052(2) 0.068(3) 0.0057(19) 0.0194(18) 0.0087(16)
C26 0.052(2) 0.072(3) 0.073(3) 0.019(2) 0.024(2) 0.017(2)
C27 0.061(3) 0.061(3) 0.066(3) -0.004(2) 0.014(2) 0.020(2)
C28 0.0312(14) 0.0283(15) 0.0245(14) -0.0022(11) 0.0091(12) 0.0000(12)
C29 0.0419(18) 0.0352(17) 0.0369(18) -0.0035(14) 0.0185(15) -0.0123(14)
C30 0.0387(17) 0.0355(17) 0.0433(19) -0.0073(14) 0.0215(15) -0.0122(13)
C31 0.0369(16) 0.0250(14) 0.0289(15) -0.0057(12) 0.0118(13) -0.0079(12)
C32 0.0425(17) 0.0279(15) 0.0309(16) -0.0003(12) 0.0115(14) -0.0061(13)
C33 0.056(2) 0.0385(18) 0.0308(17) -0.0072(14) 0.0134(16) -0.0098(16)
C34 0.067(2) 0.040(2) 0.051(2) -0.0197(17) 0.030(2) -0.0068(17)
C35 0.048(2) 0.041(2) 0.053(2) -0.0084(17) 0.0205(18) 0.0048(16)
C36 0.0388(17) 0.0286(16) 0.0437(19) -0.0052(14) 0.0116(15) -0.0024(13)
C37 0.0437(19) 0.0364(18) 0.048(2) -0.0048(16) 0.0045(16) 0.0045(15)
C38 0.057(2) 0.048(2) 0.069(3) 0.009(2) -0.001(2) -0.0010(19)
C39 0.043(2) 0.044(2) 0.084(3) -0.002(2) 0.000(2) -0.0033(17)
C40 0.0423(18) 0.0388(18) 0.0325(17) 0.0005(14) 0.0063(14) 0.0006(14)
C41 0.051(2) 0.059(3) 0.065(3) -0.005(2) -0.001(2) -0.001(2)
C42 0.080(3) 0.036(2) 0.082(3) 0.015(2) 0.021(3) 0.006(2)
C43 0.0336(16) 0.0350(16) 0.0341(17) -0.0099(13) 0.0167(13) -0.0089(13)
C44 0.0319(16) 0.0438(19) 0.0359(17) -0.0080(14) 0.0156(14) -0.0064(13)
C45 0.0417(18) 0.050(2) 0.0379(19) -0.0181(16) 0.0108(15) -0.0107(16)
C46 0.050(2) 0.047(2) 0.056(2) -0.0239(18) 0.0203(19) -0.0146(17)
C47 0.054(2) 0.0304(17) 0.062(3) -0.0040(16) 0.025(2) -0.0012(15)
C48 0.0386(17) 0.0350(17) 0.0385(18) -0.0057(14) 0.0157(14) -0.0069(14)
C49 0.051(2) 0.044(2) 0.041(2) -0.0006(16) 0.0111(16) -0.0021(16)
C50 0.047(2) 0.102(4) 0.054(3) 0.002(3) 0.009(2) 0.000(2)
C51 0.073(3) 0.066(3) 0.052(3) 0.013(2) 0.021(2) -0.002(2)
C52 0.0406(19) 0.054(2) 0.042(2) -0.0054(17) 0.0092(15) 0.0014(16)
C53 0.056(3) 0.094(4) 0.129(5) 0.011(4) 0.033(3) 0.018(3)
C54 0.108(4) 0.101(4) 0.058(3) 0.026(3) 0.029(3) 0.044(3)
N1 0.0273(12) 0.0337(13) 0.0231(12) -0.0009(10) 0.0092(10) -0.0019(10)
N2 0.0266(11) 0.0275(12) 0.0179(11) -0.0003(9) 0.0053(9) -0.0017(9)
N3 0.0342(13) 0.0288(13) 0.0282(13) -0.0028(10) 0.0129(11) -0.0056(10)
N4 0.0416(14) 0.0284(13) 0.0325(14) -0.0080(11) 0.0199(12) -0.0115(11)
C55 0.065(3) 0.047(2) 0.062(3) 0.0050(19) 0.030(2) 0.0152(19)
F1 0.0959(19) 0.0744(17) 0.0697(17) 0.0126(13) 0.0537(15) 0.0133(14)
F2 0.0606(16) 0.089(2) 0.101(2) 0.0116(17) 0.0188(15) 0.0313(15)
F3 0.116(2) 0.0438(14) 0.0873(19) -0.0144(13) 0.0446(17) 0.0082(14)
O1 0.084(2) 0.073(2) 0.0398(15) 0.0187(14) 0.0233(15) 0.0109(16)
O2 0.0516(15) 0.0744(19) 0.0387(14) 0.0073(13) 0.0129(12) 0.0172(14)
O3 0.0733(19) 0.0490(16) 0.0565(18) -0.0118(13) 0.0113(15) 0.0016(14)
S1 0.0528(5) 0.0465(5) 0.0323(4) 0.0022(4) 0.0156(4) 0.0093(4)

loop_
_atom_type_symbol
_atom_type_description
_atom_type_scat_dispersion_real
_atom_type_scat_dispersion_imag
_atom_type_scat_source
C C 0.0033 0.0016 'International Tables Vol C Tables 4.2.6.8 and 6.1.1.4'
H H 0.0000 0.0000 'International Tables Vol C Tables 4.2.6.8 and 6.1.1.4'
Ag Ag -0.8971 1.1015 'International Tables Vol C Tables 4.2.6.8 and 6.1.1.4'
F F 0.0171 0.0103 'International Tables Vol C Tables 4.2.6.8 and 6.1.1.4'
N N 0.0061 0.0033 'International Tables Vol C Tables 4.2.6.8 and 6.1.1.4'
O O 0.0106 0.0060 'International Tables Vol C Tables 4.2.6.8 and 6.1.1.4'
S S 0.1246 0.1234 'International Tables Vol C Tables 4.2.6.8 and 6.1.1.4'

loop_
_geom_angle_atom_site_label_1
_geom_angle_atom_site_label_2
_geom_angle_atom_site_label_3
_geom_angle
_geom_angle_publ_flag
C1 Ag1 H1 166.1(11) no
C28 Ag2 H1 169.8(11) no
O3 S1 C55 103.57(19) yes
O1 S1 C55 103.86(18) yes
O1 S1 O2 115.06(18) yes
O1 S1 O3 115.10(17) yes
O2 S1 O3 114.48(18) yes
O2 S1 C55 102.43(18) yes
C56B O4B C59B 100.6(8) yes
C60B O5B C63B 104.6(10) yes
C56A O4A C59A 99(3) yes
C60A O5A C63A 109.4(16) yes
C2 N1 C16 120.7(2) yes
C1 N1 C2 112.8(3) yes
C1 N1 C16 125.3(3) yes
C1 N2 C4 122.7(2) yes
C3 N2 C4 123.3(2) yes
C1 N2 C3 114.0(2) yes
C29 N3 C31 121.0(2) yes
C28 N3 C31 125.4(3) yes
C28 N3 C29 112.9(2) yes
C28 N4 C30 112.7(3) yes
C28 N4 C43 125.5(3) yes
C30 N4 C43 120.4(3) yes
Ag1 C1 N1 131.0(2) yes
Ag1 C1 N2 119.9(2) yes
N1 C1 N2 108.8(3) yes
N1 C2 C3 102.8(2) yes
N2 C3 C2 101.6(2) yes
N2 C4 C5 119.0(3) yes
N2 C4 C9 118.3(3) yes
C5 C4 C9 122.7(3) no
C4 C5 C13 122.8(3) no
C4 C5 C6 117.1(3) no
C6 C5 C13 120.1(3) no
C5 C6 C7 121.2(3) no
C6 C7 C8 121.0(3) no
C7 C8 C9 121.1(3) no
C4 C9 C10 122.0(3) no
C8 C9 C10 120.9(3) no
C4 C9 C8 117.0(3) no
C11 C10 C12 110.3(3) no
C9 C10 C11 110.6(3) no
C9 C10 C12 111.3(3) no
C5 C13 C14 111.1(3) no
C5 C13 C15 111.4(3) no
C14 C13 C15 110.4(3) no
N1 C16 C17 118.7(3) yes
C17 C16 C21 122.8(3) no
N1 C16 C21 118.4(3) yes
C16 C17 C18 116.5(3) no
C18 C17 C25 121.3(3) no
C16 C17 C25 122.2(3) no
C17 C18 C19 121.8(4) no
C18 C19 C20 120.3(4) no
C19 C20 C21 121.1(4) no
C16 C21 C20 117.5(3) no
C20 C21 C22 119.6(3) no
C16 C21 C22 122.8(3) no
C21 C22 C23 110.3(3) no
C23 C22 C24 110.7(3) no
C21 C22 C24 112.2(3) no
C26 C25 C27 110.8(4) no
C17 C25 C26 112.7(3) no
C17 C25 C27 110.5(3) no
Ag2 C28 N4 123.9(2) yes
Ag2 C28 N3 127.4(2) yes
N3 C28 N4 108.5(3) yes
N3 C29 C30 101.6(2) yes
N4 C30 C29 101.7(2) yes
N3 C31 C36 119.6(3) yes
C32 C31 C36 122.9(3) no
N3 C31 C32 117.5(3) yes
C33 C32 C40 122.2(3) no
C31 C32 C40 120.6(3) no
C31 C32 C33 117.1(3) no
C32 C33 C34 121.4(3) no
C33 C34 C35 120.1(4) no
C34 C35 C36 121.9(4) no
C35 C36 C37 120.6(3) no
C31 C36 C37 122.7(3) no
C31 C36 C35 116.7(3) no
C36 C37 C39 111.3(3) no
C36 C37 C38 110.6(3) no
C38 C37 C39 110.4(4) no
C32 C40 C42 110.1(3) no
C41 C40 C42 111.6(3) no
C32 C40 C41 113.5(3) no
N4 C43 C48 119.7(3) yes
C44 C43 C48 122.9(3) no
N4 C43 C44 117.3(3) yes
C45 C44 C52 120.5(3) no
C43 C44 C52 122.4(3) no
C43 C44 C45 117.1(3) no
C44 C45 C46 121.8(3) no
C45 C46 C47 119.8(4) no
C46 C47 C48 121.4(3) no
C43 C48 C49 122.3(3) no
C43 C48 C47 117.0(3) no
C47 C48 C49 120.8(3) no
C50 C49 C51 111.6(4) no
C48 C49 C51 111.0(3) no
C48 C49 C50 110.6(3) no
C53 C52 C54 111.5(4) no
C44 C52 C53 109.8(4) no
C44 C52 C54 113.7(4) no
C3 C2 H2A 111.00 no
H2A C2 H2B 109.00 no
C3 C2 H2B 111.00 no
N1 C2 H2B 111.00 no
N1 C2 H2A 111.00 no
C2 C3 H3B 111.00 no
N2 C3 H3A 112.00 no
C2 C3 H3A 111.00 no
N2 C3 H3B 111.00 no
H3A C3 H3B 109.00 no
C7 C6 H6 119.00 no
C5 C6 H6 119.00 no
C8 C7 H7 120.00 no
C6 C7 H7 119.00 no
C7 C8 H8 119.00 no
C9 C8 H8 119.00 no
C9 C10 H10 108.00 no
C12 C10 H10 108.00 no
C11 C10 H10 108.00 no
C10 C11 H11A 109.00 no
H11A C11 H11C 110.00 no
C10 C11 H11C 109.00 no
C10 C11 H11B 110.00 no
H11B C11 H11C 110.00 no
H11A C11 H11B 109.00 no
H12B C12 H12C 109.00 no
C10 C12 H12B 110.00 no
C10 C12 H12C 110.00 no
C10 C12 H12A 110.00 no
H12A C12 H12B 109.00 no
H12A C12 H12C 109.00 no
C14 C13 H13 108.00 no
C15 C13 H13 108.00 no
C5 C13 H13 108.00 no
C13 C14 H14B 109.00 no
C13 C14 H14A 109.00 no
C13 C14 H14C 109.00 no
H14A C14 H14B 109.00 no
H14A C14 H14C 110.00 no
H14B C14 H14C 110.00 no
H15A C15 H15C 109.00 no
H15B C15 H15C 110.00 no
C13 C15 H15C 109.00 no
C13 C15 H15B 109.00 no
H15A C15 H15B 110.00 no
C13 C15 H15A 109.00 no
C19 C18 H18 119.00 no
C17 C18 H18 119.00 no
C18 C19 H19 120.00 no
C20 C19 H19 120.00 no
C21 C20 H20 119.00 no
C19 C20 H20 120.00 no
C24 C22 H22 108.00 no
C23 C22 H22 108.00 no
C21 C22 H22 108.00 no
H23A C23 H23B 110.00 no
C22 C23 H23B 109.00 no
C22 C23 H23C 109.00 no
H23B C23 H23C 109.00 no
H23A C23 H23C 110.00 no
C22 C23 H23A 109.00 no
C22 C24 H24A 110.00 no
H24A C24 H24C 109.00 no
C22 C24 H24B 110.00 no
C22 C24 H24C 109.00 no
H24A C24 H24B 109.00 no
H24B C24 H24C 109.00 no
C26 C25 H25 107.00 no
C17 C25 H25 108.00 no
C27 C25 H25 107.00 no
H26A C26 H26B 109.00 no
C25 C26 H26B 109.00 no
H26B C26 H26C 109.00 no
C25 C26 H26A 109.00 no
H26A C26 H26C 110.00 no
C25 C26 H26C 109.00 no
H27B C27 H27C 109.00 no
H27A C27 H27B 109.00 no
H27A C27 H27C 109.00 no
C25 C27 H27A 109.00 no
C25 C27 H27B 109.00 no
C25 C27 H27C 110.00 no
N3 C29 H29B 111.00 no
C30 C29 H29B 111.00 no
C30 C29 H29A 111.00 no
H29A C29 H29B 109.00 no
N3 C29 H29A 112.00 no
C29 C30 H30B 111.00 no
N4 C30 H30B 111.00 no
H30A C30 H30B 109.00 no
C29 C30 H30A 111.00 no
N4 C30 H30A 112.00 no
C34 C33 H33 119.00 no
C32 C33 H33 119.00 no
C35 C34 H34 120.00 no
C33 C34 H34 120.00 no
C34 C35 H35 119.00 no
C36 C35 H35 119.00 no
C39 C37 H37 108.00 no
C38 C37 H37 108.00 no
C36 C37 H37 108.00 no
H38A C38 H38B 110.00 no
C37 C38 H38B 109.00 no
C37 C38 H38C 109.00 no
H38B C38 H38C 110.00 no
H38A C38 H38C 109.00 no
C37 C38 H38A 109.00 no
C37 C39 H39B 109.00 no
H39B C39 H39C 109.00 no
C37 C39 H39A 110.00 no
H39A C39 H39C 109.00 no
C37 C39 H39C 109.00 no
H39A C39 H39B 109.00 no
C41 C40 H40 107.00 no
C32 C40 H40 107.00 no
C42 C40 H40 107.00 no
H41B C41 H41C 109.00 no
H41A C41 H41B 109.00 no
C40 C41 H41B 110.00 no
H41A C41 H41C 110.00 no
C40 C41 H41A 109.00 no
C40 C41 H41C 109.00 no
H42A C42 H42C 109.00 no
C40 C42 H42C 110.00 no
C40 C42 H42B 109.00 no
H42B C42 H42C 110.00 no
C40 C42 H42A 109.00 no
H42A C42 H42B 109.00 no
C46 C45 H45 119.00 no
C44 C45 H45 119.00 no
C47 C46 H46 120.00 no
C45 C46 H46 120.00 no
C48 C47 H47 119.00 no
C46 C47 H47 119.00 no
C51 C49 H49 108.00 no
C50 C49 H49 108.00 no
C48 C49 H49 108.00 no
C49 C50 H50C 109.00 no
C49 C50 H50A 110.00 no
H50A C50 H50B 109.00 no
C49 C50 H50B 109.00 no
H50A C50 H50C 109.00 no
H50B C50 H50C 109.00 no
H51A C51 H51C 109.00 no
C49 C51 H51C 109.00 no
H51A C51 H51B 110.00 no
C49 C51 H51A 110.00 no
H51B C51 H51C 109.00 no
C49 C51 H51B 109.00 no
C53 C52 H52 107.00 no
C54 C52 H52 107.00 no
C44 C52 H52 107.00 no
H53B C53 H53C 109.00 no
C52 C53 H53B 109.00 no
C52 C53 H53C 109.00 no
C52 C53 H53A 110.00 no
H53A C53 H53B 110.00 no
H53A C53 H53C 109.00 no
C52 C54 H54B 109.00 no
H54A C54 H54B 110.00 no
H54B C54 H54C 110.00 no
H54A C54 H54C 109.00 no
C52 C54 H54C 109.00 no
C52 C54 H54A 109.00 no
O4B C56B C57B 108.6(8) yes
C56B C57B C58B 101.3(8) no
C57B C58B C59B 94.1(8) no
O4B C59B C58B 107.5(7) yes
C57B C56B H56A 110.00 no
C57B C56B H56B 110.00 no
O4B C56B H56A 110.00 no
H56A C56B H56B 108.00 no
O4B C56B H56B 110.00 no
C58B C57B H57B 112.00 no
H57A C57B H57B 109.00 no
C56B C57B H57A 112.00 no
C58B C57B H57A 112.00 no
C56B C57B H57B 111.00 no
C59B C58B H58A 113.00 no
C59B C58B H58B 113.00 no
C57B C58B H58B 113.00 no
H58A C58B H58B 110.00 no
C57B C58B H58A 113.00 no
O4B C59B H59A 110.00 no
O4B C59B H59B 110.00 no
C58B C59B H59B 110.00 no
H59A C59B H59B 108.00 no
C58B C59B H59A 110.00 no
O5B C60B C61B 111.6(12) yes
C60B C61B C62B 101.4(13) no
C61B C62B C63B 109.3(12) no
O5B C63B C62B 106.9(12) yes
O5B C60B H60D 109.00 no
C61B C60B H60C 109.00 no
C61B C60B H60D 109.00 no
H60C C60B H60D 108.00 no
O5B C60B H60C 109.00 no
C60B C61B H61D 111.00 no
C60B C61B H61C 112.00 no
C62B C61B H61D 111.00 no
H61C C61B H61D 109.00 no
C62B C61B H61C 112.00 no
H62C C62B H62D 108.00 no
C63B C62B H62C 110.00 no
C63B C62B H62D 110.00 no
C61B C62B H62D 110.00 no
C61B C62B H62C 110.00 no
O5B C63B H63D 110.00 no
O5B C63B H63C 110.00 no
C62B C63B H63D 110.00 no
H63C C63B H63D 109.00 no
C62B C63B H63C 110.00 no
O4A C56A C57A 110(2) yes
C56A C57A C58A 99(2) no
C57A C58A C59A 86(2) no
O4A C59A C58A 108(2) yes
O4A C56A H56D 109.00 no
O4A C56A H56C 109.00 no
H56C C56A H56D 108.00 no
C57A C56A H56C 110.00 no
C57A C56A H56D 110.00 no
C56A C57A H57D 112.00 no
C56A C57A H57C 112.00 no
C58A C57A H57C 112.00 no
C58A C57A H57D 112.00 no
H57C C57A H57D 110.00 no
C57A C58A H58C 115.00 no
C57A C58A H58D 114.00 no
C59A C58A H58C 115.00 no
C59A C58A H58D 114.00 no
H58C C58A H58D 112.00 no
H59C C59A H59D 108.00 no
O4A C59A H59D 110.00 no
O4A C59A H59C 110.00 no
C58A C59A H59C 110.00 no
C58A C59A H59D 110.00 no
O5A C60A C61A 108.9(18) yes
C60A C61A C62A 104.1(19) no
C61A C62A C63A 108.9(19) no
O5A C63A C62A 107.6(18) yes
H60A C60A H60B 108.00 no
O5A C60A H60A 110.00 no
O5A C60A H60B 110.00 no
C61A C60A H60A 110.00 no
C61A C60A H60B 110.00 no
C60A C61A H61B 111.00 no
C62A C61A H61A 111.00 no
C60A C61A H61A 111.00 no
H61A C61A H61B 109.00 no
C62A C61A H61B 111.00 no
C63A C62A H62A 110.00 no
C61A C62A H62B 110.00 no
C61A C62A H62A 110.00 no
C63A C62A H62B 110.00 no
H62A C62A H62B 108.00 no
H63A C63A H63B 109.00 no
O5A C63A H63A 110.00 no
O5A C63A H63B 110.00 no
C62A C63A H63A 110.00 no
C62A C63A H63B 110.00 no
S1 C55 F1 111.6(3) yes
S1 C55 F2 111.8(3) yes
S1 C55 F3 111.5(3) yes
F1 C55 F2 108.1(4) yes
F1 C55 F3 106.0(3) yes
F2 C55 F3 107.6(3) yes

loop_
_geom_bond_atom_site_label_1
_geom_bond_atom_site_label_2
_geom_bond_distance
_geom_bond_publ_flag
Ag1 C1 2.108(3) yes
Ag2 C28 2.104(3) yes
Ag1 H1 1.69(3) no
Ag2 H1 1.71(3) no
S1 O1 1.431(3) yes
S1 O2 1.443(3) yes
S1 O3 1.424(3) yes
S1 C55 1.808(4) yes
F1 C55 1.336(5) yes
F2 C55 1.322(5) yes
F3 C55 1.343(5) yes
O4B C56B 1.377(13) yes
O4B C59B 1.330(10) yes
O5B C63B 1.387(16) yes
O5B C60B 1.438(18) yes
O4A C59A 1.34(4) yes
O4A C56A 1.38(4) yes
O5A C63A 1.35(2) yes
O5A C60A 1.43(3) yes
N1 C2 1.481(4) yes
N1 C1 1.331(4) yes
N1 C16 1.443(4) yes
N2 C1 1.321(4) yes
N2 C3 1.481(4) yes
N2 C4 1.445(4) yes
N3 C29 1.488(4) yes
N3 C31 1.437(4) yes
N3 C28 1.322(4) yes
N4 C43 1.435(4) yes
N4 C28 1.334(4) yes
N4 C30 1.483(4) yes
C2 C3 1.532(4) no
C4 C5 1.402(4) no
C4 C9 1.404(4) no
C5 C6 1.390(5) no
C5 C13 1.515(5) no
C6 C7 1.372(5) no
C7 C8 1.367(5) no
C8 C9 1.394(5) no
C9 C10 1.510(5) no
C10 C12 1.537(6) no
C10 C11 1.524(6) no
C13 C15 1.525(6) no
C13 C14 1.531(6) no
C16 C17 1.400(5) no
C16 C21 1.389(5) no
C17 C25 1.518(5) no
C17 C18 1.402(6) no
C18 C19 1.362(6) no
C19 C20 1.373(6) no
C20 C21 1.396(5) no
C21 C22 1.524(5) no
C22 C24 1.521(6) no
C22 C23 1.538(6) no
C25 C26 1.531(7) no
C25 C27 1.519(6) no
C29 C30 1.524(5) no
C31 C32 1.406(4) no
C31 C36 1.394(4) no
C32 C40 1.516(5) no
C32 C33 1.392(5) no
C33 C34 1.370(6) no
C34 C35 1.374(5) no
C35 C36 1.393(5) no
C36 C37 1.510(5) no
C37 C39 1.544(7) no
C37 C38 1.541(5) no
C40 C41 1.528(5) no
C40 C42 1.522(6) no
C43 C44 1.399(4) no
C43 C48 1.399(5) no
C44 C45 1.389(5) no
C44 C52 1.513(5) no
C45 C46 1.371(6) no
C46 C47 1.386(5) no
C47 C48 1.392(5) no
C48 C49 1.514(5) no
C49 C51 1.534(6) no
C49 C50 1.519(7) no
C52 C54 1.513(7) no
C52 C53 1.521(7) no
C2 H2B 0.9700 no
C2 H2A 0.9700 no
C3 H3B 0.9700 no
C3 H3A 0.9700 no
C6 H6 0.9300 no
C7 H7 0.9300 no
C8 H8 0.9300 no
C10 H10 0.9800 no
C11 H11C 0.9600 no
C11 H11B 0.9600 no
C11 H11A 0.9600 no
C12 H12A 0.9600 no
C12 H12B 0.9600 no
C12 H12C 0.9600 no
C13 H13 0.9800 no
C14 H14A 0.9600 no
C14 H14B 0.9600 no
C14 H14C 0.9600 no
C15 H15B 0.9600 no
C15 H15A 0.9600 no
C15 H15C 0.9600 no
C18 H18 0.9300 no
C19 H19 0.9300 no
C20 H20 0.9300 no
C22 H22 0.9800 no
C23 H23C 0.9600 no
C23 H23B 0.9600 no
C23 H23A 0.9600 no
C24 H24B 0.9600 no
C24 H24C 0.9600 no
C24 H24A 0.9600 no
C25 H25 0.9800 no
C26 H26C 0.9600 no
C26 H26B 0.9600 no
C26 H26A 0.9600 no
C27 H27A 0.9600 no
C27 H27B 0.9600 no
C27 H27C 0.9600 no
C29 H29B 0.9700 no
C29 H29A 0.9700 no
C30 H30B 0.9700 no
C30 H30A 0.9700 no
C33 H33 0.9300 no
C34 H34 0.9300 no
C35 H35 0.9300 no
C37 H37 0.9800 no
C38 H38C 0.9600 no
C38 H38A 0.9600 no
C38 H38B 0.9600 no
C39 H39C 0.9600 no
C39 H39B 0.9600 no
C39 H39A 0.9600 no
C40 H40 0.9800 no
C41 H41A 0.9600 no
C41 H41B 0.9600 no
C41 H41C 0.9600 no
C42 H42C 0.9600 no
C42 H42A 0.9600 no
C42 H42B 0.9600 no
C45 H45 0.9300 no
C46 H46 0.9300 no
C47 H47 0.9300 no
C49 H49 0.9800 no
C50 H50B 0.9600 no
C50 H50C 0.9600 no
C50 H50A 0.9600 no
C51 H51A 0.9600 no
C51 H51C 0.9600 no
C51 H51B 0.9600 no
C52 H52 0.9800 no
C53 H53A 0.9600 no
C53 H53C 0.9600 no
C53 H53B 0.9600 no
C54 H54C 0.9600 no
C54 H54B 0.9600 no
C54 H54A 0.9600 no
C56B C57B 1.465(14) no
C57B C58B 1.643(15) no
C58B C59B 1.482(14) no
C56B H56A 0.9700 no
C56B H56B 0.9700 no
C57B H57A 0.9700 no
C57B H57B 0.9700 no
C58B H58A 0.9700 no
C58B H58B 0.9700 no
C59B H59A 0.9700 no
C59B H59B 0.9700 no
C60B C61B 1.36(2) no
C61B C62B 1.44(2) no
C62B C63B 1.38(2) no
C60B H60D 0.9700 no
C60B H60C 0.9700 no
C61B H61C 0.9700 no
C61B H61D 0.9700 no
C62B H62C 0.9700 no
C62B H62D 0.9700 no
C63B H63C 0.9700 no
C63B H63D 0.9700 no
C56A C57A 1.43(4) no
C57A C58A 1.64(4) no
C58A C59A 1.45(4) no
C56A H56D 0.9700 no
C56A H56C 0.9700 no
C57A H57D 0.9700 no
C57A H57C 0.9700 no
C58A H58D 0.9700 no
C58A H58C 0.9600 no
C59A H59D 0.9700 no
C59A H59C 0.9700 no
C60A C61A 1.38(3) no
C61A C62A 1.48(3) no
C62A C63A 1.39(3) no
C60A H60A 0.9700 no
C60A H60B 0.9700 no
C61A H61A 0.9700 no
C61A H61B 0.9700 no
C62A H62A 0.9700 no
C62A H62B 0.9700 no
C63A H63A 0.9700 no
C63A H63B 0.9700 no

loop_
_geom_hbond_atom_site_label_D
_geom_hbond_atom_site_label_H
_geom_hbond_atom_site_label_A
_geom_hbond_distance_DH
_geom_hbond_distance_HA
_geom_hbond_distance_DA
_geom_hbond_angle_DHA
_geom_hbond_site_symmetry_A
_geom_hbond_publ_flag
C2 H2B O3 0.9700 2.4200 3.370(4) 165.00 . yes
C3 H3A O2 0.9700 2.5000 3.402(4) 154.00 . yes
C10 H10 N2 0.9800 2.4000 2.890(4) 110.00 . yes
C13 H13 N2 0.9800 2.4400 2.926(4) 110.00 . yes
C22 H22 N1 0.9800 2.4100 2.900(4) 110.00 . yes
C25 H25 N1 0.9800 2.4600 2.905(5) 107.00 . yes
C30 H30A O2 0.9700 2.4800 3.214(4) 132.00 4_564 yes
C34 H34 O1 0.9300 2.5600 3.280(5) 134.00 2_656 yes
C37 H37 N3 0.9800 2.4300 2.919(5) 110.00 . yes
C40 H40 N3 0.9800 2.3900 2.844(4) 108.00 . yes
C41 H41C O4B 0.9600 2.5200 3.447(10) 162.00 4_565 yes
C49 H49 N4 0.9800 2.4200 2.920(5) 111.00 . yes
C52 H52 N4 0.9800 2.3800 2.869(5) 110.00 . yes
C59B H59A O1 0.9700 2.5700 3.463(7) 153.00 3_666 yes
C61B H61D F1 0.9700 2.5200 3.433(15) 157.00 3_666 yes

loop_
_geom_torsion_atom_site_label_1
_geom_torsion_atom_site_label_2
_geom_torsion_atom_site_label_3
_geom_torsion_atom_site_label_4
_geom_torsion
_geom_torsion_publ_flag
O3 S1 C55 F1 -63.0(3) no
O1 S1 C55 F2 -62.4(3) no
O2 S1 C55 F2 177.5(3) no
O3 S1 C55 F2 58.2(3) no
O1 S1 C55 F3 58.1(3) no
O2 S1 C55 F3 -62.0(3) no
O3 S1 C55 F3 178.7(3) no
O2 S1 C55 F1 56.3(3) no
O1 S1 C55 F1 176.4(3) no
C59B O4B C56B C57B 40.7(9) no
C56B O4B C59B C58B -55.8(9) no
C60B O5B C63B C62B -9.7(14) no
C63B O5B C60B C61B -6.7(15) no
C16 N1 C2 C3 170.5(3) no
C1 N1 C16 C21 84.4(4) no
C2 N1 C1 Ag1 -175.2(2) no
C16 N1 C1 Ag1 17.1(4) no
C2 N1 C1 N2 -1.7(3) no
C2 N1 C16 C21 -82.5(4) no
C16 N1 C1 N2 -169.4(3) no
C1 N1 C2 C3 2.2(3) no
C1 N1 C16 C17 -98.3(4) no
C2 N1 C16 C17 94.9(3) no
C4 N2 C1 Ag1 -7.2(4) no
C3 N2 C1 N1 0.4(3) no
C3 N2 C1 Ag1 174.77(19) no
C4 N2 C3 C2 -177.1(3) no
C1 N2 C3 C2 0.9(3) no
C1 N2 C4 C5 -82.4(4) no
C3 N2 C4 C5 95.5(3) no
C1 N2 C4 C9 94.5(3) no
C3 N2 C4 C9 -87.6(4) no
C4 N2 C1 N1 178.5(2) no
C29 N3 C28 N4 5.0(3) no
C31 N3 C29 C30 176.2(3) no
C31 N3 C28 N4 175.0(3) no
C29 N3 C31 C36 93.2(4) no
C28 N3 C31 C36 -76.0(4) no
C31 N3 C28 Ag2 -0.6(4) no
C28 N3 C29 C30 -13.3(3) no
C28 N3 C31 C32 106.2(3) no
C29 N3 C31 C32 -84.6(3) no
C29 N3 C28 Ag2 -170.7(2) no
C30 N4 C43 C44 -91.1(4) no
C30 N4 C28 Ag2 -177.9(2) no
C43 N4 C30 C29 178.4(3) no
C43 N4 C28 Ag2 -11.2(4) no
C28 N4 C30 C29 -14.0(3) no
C28 N4 C43 C48 -78.5(4) no
C43 N4 C28 N3 173.0(3) no
C30 N4 C43 C48 87.4(4) no
C28 N4 C43 C44 103.0(4) no
C30 N4 C28 N3 6.3(4) no
N1 C2 C3 N2 -1.7(3) no
C5 C4 C9 C8 1.5(5) no
C5 C4 C9 C10 179.8(3) no
C9 C4 C5 C6 -2.7(5) no
N2 C4 C9 C8 -175.3(3) no
C9 C4 C5 C13 177.7(3) no
N2 C4 C9 C10 3.0(5) no
N2 C4 C5 C6 174.1(3) no
N2 C4 C5 C13 -5.5(5) no
C4 C5 C6 C7 2.2(5) no
C13 C5 C6 C7 -178.3(4) no
C4 C5 C13 C14 111.4(4) no
C6 C5 C13 C15 55.3(4) no
C6 C5 C13 C14 -68.2(4) no
C4 C5 C13 C15 -125.1(3) no
C5 C6 C7 C8 -0.5(6) no
C6 C7 C8 C9 -0.8(6) no
C7 C8 C9 C4 0.3(6) no
C7 C8 C9 C10 -178.1(4) no
C8 C9 C10 C12 -55.2(4) no
C4 C9 C10 C12 126.6(3) no
C8 C9 C10 C11 67.8(4) no
C4 C9 C10 C11 -110.5(4) no
N1 C16 C17 C18 -177.3(3) no
C21 C16 C17 C25 -178.0(3) no
N1 C16 C21 C20 177.6(3) no
C21 C16 C17 C18 -0.1(5) no
N1 C16 C17 C25 4.8(5) no
N1 C16 C21 C22 0.3(5) no
C17 C16 C21 C22 -177.0(3) no
C17 C16 C21 C20 0.3(5) no
C18 C17 C25 C27 -83.8(4) no
C18 C17 C25 C26 40.9(5) no
C16 C17 C25 C27 94.0(4) no
C25 C17 C18 C19 178.1(4) no
C16 C17 C18 C19 0.2(5) no
C16 C17 C25 C26 -141.4(4) no
C17 C18 C19 C20 -0.5(6) no
C18 C19 C20 C21 0.7(6) no
C19 C20 C21 C16 -0.6(5) no
C19 C20 C21 C22 176.8(3) no
C20 C21 C22 C24 56.0(5) no
C16 C21 C22 C23 109.3(4) no
C16 C21 C22 C24 -126.8(4) no
C20 C21 C22 C23 -68.0(4) no
N3 C29 C30 N4 15.0(3) no
N3 C31 C36 C37 1.2(5) no
N3 C31 C32 C40 -6.2(4) no
C36 C31 C32 C33 -1.2(5) no
N3 C31 C36 C35 -176.9(3) no
C32 C31 C36 C35 0.8(5) no
C32 C31 C36 C37 178.9(3) no
C36 C31 C32 C40 176.1(3) no
N3 C31 C32 C33 176.6(3) no
C40 C32 C33 C34 -176.8(3) no
C31 C32 C40 C42 -89.8(4) no
C33 C32 C40 C41 -38.6(5) no
C33 C32 C40 C42 87.3(4) no
C31 C32 C40 C41 144.4(3) no
C31 C32 C33 C34 0.4(5) no
C32 C33 C34 C35 0.6(6) no
C33 C34 C35 C36 -1.0(6) no
C34 C35 C36 C37 -177.9(4) no
C34 C35 C36 C31 0.2(5) no
C31 C36 C37 C39 120.8(4) no
C35 C36 C37 C39 -61.2(4) no
C35 C36 C37 C38 62.0(5) no
C31 C36 C37 C38 -116.0(4) no
N4 C43 C44 C52 -3.0(5) no
N4 C43 C48 C47 -177.7(3) no
N4 C43 C48 C49 2.3(5) no
N4 C43 C44 C45 178.8(3) no
C44 C43 C48 C49 -179.3(3) no
C48 C43 C44 C45 0.3(5) no
C48 C43 C44 C52 178.5(3) no
C44 C43 C48 C47 0.8(5) no
C43 C44 C52 C53 -102.5(5) no
C52 C44 C45 C46 -179.8(4) no
C45 C44 C52 C54 -50.0(5) no
C43 C44 C45 C46 -1.6(6) no
C43 C44 C52 C54 131.9(4) no
C45 C44 C52 C53 75.7(5) no
C44 C45 C46 C47 1.8(7) no
C45 C46 C47 C48 -0.6(7) no
C46 C47 C48 C43 -0.6(6) no
C46 C47 C48 C49 179.4(4) no
C47 C48 C49 C50 60.8(5) no
C47 C48 C49 C51 -63.7(5) no
C43 C48 C49 C50 -119.2(4) no
C43 C48 C49 C51 116.3(4) no
O4B C56B C57B C58B -12.5(10) no
C56B C57B C58B C59B -17.0(9) no
C57B C58B C59B O4B 44.5(9) no
O5B C60B C61B C62B 19.1(16) no
C60B C61B C62B C63B -25.3(16) no
C61B C62B C63B O5B 22.3(16) no
